data_4129058
loop_
_publ_author_name
'Ishigaki, Yusuke'
'Hayashi, Yuki'
'Suzuki, Takanori'

_publ_section_title
;
 Photo- and Thermal Interconversion of Multiconfigurational Strained
 Hydrocarbons Exhibiting Completely Switchable Oxidation to Stable
 Dicationic Dyes.
;
_journal_name_full 'Journal of the American Chemical Society'
_journal_paper_doi 10.1021/jacs.9b09646
_journal_year 2019
_chemical_formula_moiety 'C44 H28'
_chemical_formula_sum 'C44 H28'
_chemical_formula_weight 556.71
_space_group_IT_number 2
_space_group_name_Hall '-P 1'
_space_group_name_H-M_alt 'P -1'
_symmetry_cell_setting triclinic
_symmetry_Int_Tables_number 2
_symmetry_space_group_name_Hall '-P 1'
_symmetry_space_group_name_H-M 'P -1'
_atom_sites_solution_hydrogens geom
_atom_sites_solution_primary direct
_atom_sites_solution_secondary difmap
_cell_angle_alpha 93.674(3)
_cell_angle_beta 103.439(4)
_cell_angle_gamma 107.172(4)
_cell_formula_units_Z 2
_cell_length_a 9.916(3)
_cell_length_b 12.574(4)
_cell_length_c 13.151(4)
_cell_measurement_reflns_used 3523
_cell_measurement_temperature 150
_cell_measurement_theta_max 27.50
_cell_measurement_theta_min 3.00
_cell_volume 1508.1(8)
_computing_cell_refinement 'CrystalClear-SM Expert 2.0 r16'
_computing_data_collection 'CrystalClear-SM Expert 2.0 r16 (Rigaku, 2013)'
_computing_data_reduction 'CrystalClear-SM Expert 2.0 r16'
_computing_molecular_graphics 'CrystalStructure 4.0'
_computing_publication_material 'CrystalStructure 4.0 (Rigaku, 2010)'
_computing_structure_refinement 'SHELXL97 (Sheldrick, 2008)'
_computing_structure_solution 'SIR2004 (Burla, et al., 2005)'
_diffrn_ambient_temperature 150
_diffrn_detector_area_resol_mean 7.314
_diffrn_measured_fraction_theta_full 0.987
_diffrn_measured_fraction_theta_max 0.987
_diffrn_measurement_device_type 'Rigaku Mercury70'
_diffrn_measurement_method \w
_diffrn_radiation_type 'Mo K\a'
_diffrn_radiation_wavelength 0.71075
_diffrn_reflns_av_R_equivalents 0.0329
_diffrn_reflns_limit_h_max 8
_diffrn_reflns_limit_h_min -12
_diffrn_reflns_limit_k_max 15
_diffrn_reflns_limit_k_min -15
_diffrn_reflns_limit_l_max 16
_diffrn_reflns_limit_l_min -16
_diffrn_reflns_number 11265
_diffrn_reflns_theta_full 26.00
_diffrn_reflns_theta_max 26.00
_diffrn_standards_number 0
_exptl_absorpt_coefficient_mu 0.069
_exptl_absorpt_correction_T_max 0.997
_exptl_absorpt_correction_T_min 0.869
_exptl_absorpt_correction_type multi-scan
_exptl_absorpt_process_details 'REQAB (Rigaku, 1998)'
_exptl_crystal_colour colorless
_exptl_crystal_density_diffrn 1.226
_exptl_crystal_density_method 'not measured'
_exptl_crystal_description platelet
_exptl_crystal_F_000 584.00
_exptl_crystal_size_max 0.400
_exptl_crystal_size_mid 0.200
_exptl_crystal_size_min 0.050
_refine_diff_density_max 0.180
_refine_diff_density_min -0.200
_refine_ls_extinction_method none
_refine_ls_goodness_of_fit_ref 1.052
_refine_ls_hydrogen_treatment constr
_refine_ls_number_parameters 397
_refine_ls_number_reflns 5855
_refine_ls_number_restraints 0
_refine_ls_R_factor_gt 0.0554
_refine_ls_shift/su_max 0.000
_refine_ls_structure_factor_coef Fsqd
_refine_ls_weighting_details 'w = 1/[\s^2^(Fo^2^)+(0.0552P)^2^+0.0000P] where P=(Fo^2^+2Fc^2^)/3'
_refine_ls_weighting_scheme calc
_refine_ls_wR_factor_ref 0.1317
_reflns_number_gt 3727
_reflns_number_total 5855
_reflns_threshold_expression F^2^>2.0\s(F^2^)
_cod_data_source_file ja9b09646_si_004.cif
_cod_data_source_block 180106r
_cod_database_code 4129058

loop_
_symmetry_equiv_pos_site_id
_symmetry_equiv_pos_as_xyz
1 +X,+Y,+Z
2 -X,-Y,-Z

loop_
_atom_site_label
_atom_site_type_symbol
_atom_site_fract_x
_atom_site_fract_y
_atom_site_fract_z
_atom_site_U_iso_or_equiv
_atom_site_adp_type
_atom_site_occupancy
_atom_site_symmetry_multiplicity
_atom_site_calc_flag
_atom_site_refinement_flags
C1 C 0.5843(3) 0.33304(16) 0.79625(16) 0.0225(5) Uani 1.0 2 d .
C2 C 0.4350(3) 0.33763(16) 0.74925(17) 0.0238(5) Uani 1.0 2 d .
C3 C 0.3415(3) 0.35308(18) 0.80919(18) 0.0312(6) Uani 1.0 2 d .
C4 C 0.2046(3) 0.35860(19) 0.76097(19) 0.0356(6) Uani 1.0 2 d .
C5 C 0.1583(3) 0.34909(19) 0.65210(19) 0.0345(6) Uani 1.0 2 d .
C6 C 0.2502(3) 0.33416(17) 0.59164(18) 0.0290(6) Uani 1.0 2 d .
C7 C 0.3887(3) 0.32875(16) 0.63869(17) 0.0237(5) Uani 1.0 2 d .
C8 C 0.4958(3) 0.32065(16) 0.57783(17) 0.0231(5) Uani 1.0 2 d .
C9 C 0.6479(3) 0.39139(16) 0.63335(17) 0.0236(5) Uani 1.0 2 d .
C10 C 0.7441(3) 0.45443(16) 0.58026(18) 0.0268(5) Uani 1.0 2 d .
C11 C 0.8850(3) 0.51784(17) 0.63403(18) 0.0307(6) Uani 1.0 2 d .
C12 C 0.9315(3) 0.52154(18) 0.74204(18) 0.0316(6) Uani 1.0 2 d .
C13 C 0.8368(3) 0.46331(16) 0.79677(18) 0.0278(6) Uani 1.0 2 d .
C14 C 0.6944(3) 0.39726(16) 0.74310(17) 0.0231(5) Uani 1.0 2 d .
C15 C 0.6148(3) 0.26587(16) 0.86817(16) 0.0228(5) Uani 1.0 2 d .
C16 C 0.5031(3) 0.18200(17) 0.90562(16) 0.0244(5) Uani 1.0 2 d .
C17 C 0.4577(3) 0.20521(19) 0.99454(17) 0.0309(6) Uani 1.0 2 d .
C18 C 0.3549(3) 0.1225(2) 1.02620(19) 0.0367(6) Uani 1.0 2 d .
C19 C 0.2949(3) 0.0164(2) 0.9683(2) 0.0380(7) Uani 1.0 2 d .
C20 C 0.3420(3) -0.00854(19) 0.88192(19) 0.0352(6) Uani 1.0 2 d .
C21 C 0.4504(3) 0.07222(18) 0.85029(17) 0.0271(5) Uani 1.0 2 d .
C22 C 0.5080(3) 0.03810(18) 0.76547(18) 0.0321(6) Uani 1.0 2 d .
C23 C 0.6471(3) 0.07363(18) 0.75912(18) 0.0323(6) Uani 1.0 2 d .
C24 C 0.7718(3) 0.15397(17) 0.83651(17) 0.0264(6) Uani 1.0 2 d .
C25 C 0.9082(3) 0.13722(19) 0.8575(2) 0.0364(6) Uani 1.0 2 d .
C26 C 1.0239(3) 0.2017(2) 0.9392(2) 0.0424(7) Uani 1.0 2 d .
C27 C 1.0061(3) 0.2854(2) 1.0029(2) 0.0382(6) Uani 1.0 2 d .
C28 C 0.8746(3) 0.30668(18) 0.98177(18) 0.0304(6) Uani 1.0 2 d .
C29 C 0.7579(3) 0.24458(17) 0.89730(16) 0.0240(5) Uani 1.0 2 d .
C30 C 0.4619(3) 0.25669(16) 0.48368(16) 0.0233(5) Uani 1.0 2 d .
C31 C 0.5759(3) 0.24775(16) 0.42932(17) 0.0247(5) Uani 1.0 2 d .
C32 C 0.6818(3) 0.20070(17) 0.47445(18) 0.0292(6) Uani 1.0 2 d .
C33 C 0.7937(3) 0.20012(17) 0.42859(19) 0.0330(6) Uani 1.0 2 d .
C34 C 0.8007(3) 0.24730(18) 0.33700(19) 0.0343(6) Uani 1.0 2 d .
C35 C 0.6957(3) 0.29301(17) 0.29096(18) 0.0301(6) Uani 1.0 2 d .
C36 C 0.5794(3) 0.29243(16) 0.33444(17) 0.0266(5) Uani 1.0 2 d .
C37 C 0.4695(3) 0.34125(17) 0.28247(18) 0.0302(6) Uani 1.0 2 d .
C38 C 0.3274(3) 0.30920(18) 0.27968(17) 0.0309(6) Uani 1.0 2 d .
C39 C 0.2475(3) 0.21598(17) 0.32682(17) 0.0263(5) Uani 1.0 2 d .
C40 C 0.1028(3) 0.15410(18) 0.27432(18) 0.0318(6) Uani 1.0 2 d .
C41 C 0.0263(3) 0.06205(19) 0.31248(19) 0.0354(6) Uani 1.0 2 d .
C42 C 0.0932(3) 0.02922(18) 0.40396(19) 0.0330(6) Uani 1.0 2 d .
C43 C 0.2342(3) 0.09165(17) 0.46005(18) 0.0297(6) Uani 1.0 2 d .
C44 C 0.3119(3) 0.18604(16) 0.42321(17) 0.0238(5) Uani 1.0 2 d .
H3 H 0.3723 0.3599 0.8840 0.0374 Uiso 1.0 2 calc R
H4 H 0.1420 0.3690 0.8028 0.0428 Uiso 1.0 2 calc R
H5 H 0.0641 0.3528 0.6191 0.0413 Uiso 1.0 2 calc R
H6 H 0.2182 0.3275 0.5169 0.0348 Uiso 1.0 2 calc R
H10 H 0.7118 0.4535 0.5062 0.0322 Uiso 1.0 2 calc R
H11 H 0.9500 0.5589 0.5969 0.0368 Uiso 1.0 2 calc R
H12 H 1.0291 0.5644 0.7790 0.0380 Uiso 1.0 2 calc R
H13 H 0.8689 0.4682 0.8713 0.0334 Uiso 1.0 2 calc R
H17 H 0.4975 0.2785 1.0340 0.0371 Uiso 1.0 2 calc R
H18 H 0.3258 0.1388 1.0877 0.0441 Uiso 1.0 2 calc R
H19 H 0.2212 -0.0394 0.9880 0.0456 Uiso 1.0 2 calc R
H20 H 0.3003 -0.0819 0.8428 0.0423 Uiso 1.0 2 calc R
H22 H 0.4394 -0.0152 0.7085 0.0385 Uiso 1.0 2 calc R
H23 H 0.6663 0.0434 0.6980 0.0388 Uiso 1.0 2 calc R
H25 H 0.9214 0.0797 0.8142 0.0437 Uiso 1.0 2 calc R
H26 H 1.1157 0.1888 0.9516 0.0508 Uiso 1.0 2 calc R
H27 H 1.0843 0.3281 1.0612 0.0459 Uiso 1.0 2 calc R
H28 H 0.8633 0.3648 1.0256 0.0364 Uiso 1.0 2 calc R
H32 H 0.6774 0.1686 0.5375 0.0350 Uiso 1.0 2 calc R
H33 H 0.8655 0.1675 0.4598 0.0395 Uiso 1.0 2 calc R
H34 H 0.8784 0.2481 0.3059 0.0411 Uiso 1.0 2 calc R
H35 H 0.7021 0.3257 0.2284 0.0361 Uiso 1.0 2 calc R
H37 H 0.5029 0.4029 0.2465 0.0362 Uiso 1.0 2 calc R
H38 H 0.2717 0.3515 0.2430 0.0371 Uiso 1.0 2 calc R
H40 H 0.0563 0.1759 0.2112 0.0381 Uiso 1.0 2 calc R
H41 H -0.0722 0.0212 0.2760 0.0424 Uiso 1.0 2 calc R
H42 H 0.0422 -0.0364 0.4283 0.0396 Uiso 1.0 2 calc R
H43 H 0.2783 0.0701 0.5241 0.0356 Uiso 1.0 2 calc R

loop_
_atom_site_aniso_label
_atom_site_aniso_U_11
_atom_site_aniso_U_22
_atom_site_aniso_U_33
_atom_site_aniso_U_12
_atom_site_aniso_U_13
_atom_site_aniso_U_23
C1 0.0261(12) 0.0217(11) 0.0202(12) 0.0104(9) 0.0045(10) 0.0003(9)
C2 0.0263(12) 0.0225(11) 0.0262(13) 0.0124(9) 0.0066(10) 0.0070(10)
C3 0.0376(14) 0.0358(13) 0.0272(13) 0.0192(11) 0.0107(12) 0.0095(11)
C4 0.0342(14) 0.0466(14) 0.0384(15) 0.0244(12) 0.0159(12) 0.0148(12)
C5 0.0260(13) 0.0441(14) 0.0399(15) 0.0206(11) 0.0072(12) 0.0131(12)
C6 0.0294(13) 0.0314(12) 0.0284(13) 0.0137(10) 0.0055(11) 0.0084(11)
C7 0.0260(12) 0.0204(11) 0.0263(13) 0.0095(9) 0.0063(10) 0.0054(10)
C8 0.0249(12) 0.0222(11) 0.0243(12) 0.0110(9) 0.0041(10) 0.0092(10)
C9 0.0261(12) 0.0214(11) 0.0257(13) 0.0113(9) 0.0061(10) 0.0046(10)
C10 0.0308(13) 0.0245(11) 0.0258(13) 0.0094(10) 0.0074(11) 0.0056(10)
C11 0.0296(13) 0.0259(12) 0.0361(15) 0.0057(10) 0.0116(12) 0.0053(11)
C12 0.0242(12) 0.0293(12) 0.0362(15) 0.0052(10) 0.0022(11) 0.0045(11)
C13 0.0294(13) 0.0262(11) 0.0269(13) 0.0113(10) 0.0020(11) 0.0060(10)
C14 0.0266(12) 0.0194(10) 0.0274(13) 0.0123(9) 0.0079(10) 0.0059(10)
C15 0.0249(12) 0.0239(11) 0.0200(12) 0.0112(9) 0.0030(10) 0.0008(9)
C16 0.0239(12) 0.0302(12) 0.0215(12) 0.0149(10) 0.0020(10) 0.0064(10)
C17 0.0339(13) 0.0396(13) 0.0256(13) 0.0206(11) 0.0071(11) 0.0094(11)
C18 0.0355(14) 0.0576(16) 0.0316(15) 0.0288(13) 0.0140(12) 0.0227(13)
C19 0.0293(14) 0.0480(16) 0.0432(16) 0.0164(12) 0.0117(13) 0.0245(14)
C20 0.0283(13) 0.0331(13) 0.0394(15) 0.0069(11) 0.0016(12) 0.0123(12)
C21 0.0242(12) 0.0324(12) 0.0230(13) 0.0104(10) 0.0004(10) 0.0074(10)
C22 0.0379(14) 0.0285(12) 0.0234(13) 0.0064(11) 0.0024(11) -0.0003(10)
C23 0.0440(15) 0.0294(12) 0.0263(13) 0.0132(11) 0.0129(12) 0.0021(10)
C24 0.0309(13) 0.0281(12) 0.0257(13) 0.0135(10) 0.0112(11) 0.0095(10)
C25 0.0422(15) 0.0355(13) 0.0436(16) 0.0213(12) 0.0215(13) 0.0109(12)
C26 0.0298(14) 0.0496(16) 0.0553(19) 0.0194(12) 0.0129(14) 0.0227(15)
C27 0.0307(14) 0.0419(14) 0.0379(16) 0.0109(12) -0.0003(12) 0.0130(13)
C28 0.0310(13) 0.0324(12) 0.0265(13) 0.0124(11) 0.0015(11) 0.0068(11)
C29 0.0271(12) 0.0248(11) 0.0219(12) 0.0096(10) 0.0066(10) 0.0097(10)
C30 0.0231(12) 0.0254(11) 0.0231(13) 0.0107(9) 0.0041(10) 0.0076(10)
C31 0.0240(12) 0.0206(11) 0.0270(13) 0.0061(9) 0.0041(10) 0.0012(10)
C32 0.0290(13) 0.0275(12) 0.0310(14) 0.0103(10) 0.0064(11) 0.0034(10)
C33 0.0245(13) 0.0290(12) 0.0431(16) 0.0110(10) 0.0028(12) 0.0001(11)
C34 0.0264(13) 0.0291(12) 0.0455(16) 0.0053(11) 0.0129(12) -0.0033(11)
C35 0.0283(13) 0.0276(12) 0.0337(14) 0.0059(10) 0.0113(11) 0.0027(11)
C36 0.0268(12) 0.0221(11) 0.0290(13) 0.0060(10) 0.0062(11) 0.0017(10)
C37 0.0368(14) 0.0280(12) 0.0291(14) 0.0136(11) 0.0099(11) 0.0090(10)
C38 0.0365(14) 0.0332(12) 0.0281(14) 0.0207(11) 0.0053(11) 0.0073(11)
C39 0.0261(12) 0.0287(12) 0.0272(13) 0.0144(10) 0.0061(11) 0.0014(10)
C40 0.0290(13) 0.0422(14) 0.0274(14) 0.0208(11) 0.0026(11) 0.0008(11)
C41 0.0240(12) 0.0385(13) 0.0401(16) 0.0100(11) 0.0051(12) -0.0054(12)
C42 0.0301(13) 0.0318(13) 0.0363(15) 0.0070(11) 0.0120(12) 0.0010(11)
C43 0.0320(13) 0.0326(12) 0.0258(13) 0.0118(11) 0.0083(11) 0.0039(11)
C44 0.0239(12) 0.0259(11) 0.0242(13) 0.0128(10) 0.0058(10) 0.0016(10)

loop_
_atom_type_symbol
_atom_type_description
_atom_type_scat_dispersion_real
_atom_type_scat_dispersion_imag
_atom_type_scat_source
C C 0.0033 0.0016
;
International Tables for Crystallography
(1992, Vol. C, Tables 4.2.6.8 and 6.1.1.4)
;
H H 0.0000 0.0000
;
International Tables for Crystallography
(1992, Vol. C, Table 6.1.1.4)
;

loop_
_geom_angle_atom_site_label_1
_geom_angle_atom_site_label_2
_geom_angle_atom_site_label_3
_geom_angle
_geom_angle_publ_flag
C2 C1 C14 112.54(19) yes
C2 C1 C15 124.1(2) yes
C14 C1 C15 122.7(2) yes
C1 C2 C3 123.4(2) yes
C1 C2 C7 117.6(3) yes
C3 C2 C7 119.0(2) yes
C2 C3 C4 120.7(3) yes
C3 C4 C5 120.3(3) yes
C4 C5 C6 119.5(3) yes
C5 C6 C7 121.0(3) yes
C2 C7 C6 119.3(3) yes
C2 C7 C8 117.41(19) yes
C6 C7 C8 123.2(2) yes
C7 C8 C9 112.34(18) yes
C7 C8 C30 124.97(18) yes
C9 C8 C30 122.7(3) yes
C8 C9 C10 122.4(2) yes
C8 C9 C14 118.5(2) yes
C10 C9 C14 119.11(17) yes
C9 C10 C11 120.9(2) yes
C10 C11 C12 119.8(3) yes
C11 C12 C13 120.38(19) yes
C12 C13 C14 120.4(2) yes
C1 C14 C9 116.74(16) yes
C1 C14 C13 123.9(2) yes
C9 C14 C13 119.3(2) yes
C1 C15 C16 124.6(2) yes
C1 C15 C29 123.0(2) yes
C16 C15 C29 110.50(19) yes
C15 C16 C17 123.60(18) yes
C15 C16 C21 116.4(2) yes
C17 C16 C21 119.9(2) yes
C16 C17 C18 120.7(2) yes
C17 C18 C19 119.9(3) yes
C18 C19 C20 119.9(3) yes
C19 C20 C21 121.5(2) yes
C16 C21 C20 117.9(3) yes
C16 C21 C22 122.8(2) yes
C20 C21 C22 119.2(2) yes
C21 C22 C23 127.23(18) yes
C22 C23 C24 126.7(3) yes
C23 C24 C25 119.7(3) yes
C23 C24 C29 122.2(3) yes
C25 C24 C29 117.92(18) yes
C24 C25 C26 121.8(3) yes
C25 C26 C27 119.7(3) yes
C26 C27 C28 119.8(2) yes
C27 C28 C29 121.2(3) yes
C15 C29 C24 116.89(16) yes
C15 C29 C28 123.8(2) yes
C24 C29 C28 119.3(3) yes
C8 C30 C31 122.28(17) yes
C8 C30 C44 125.2(3) yes
C31 C30 C44 112.45(18) yes
C30 C31 C32 120.6(2) yes
C30 C31 C36 119.4(2) yes
C32 C31 C36 120.0(3) yes
C31 C32 C33 120.7(3) yes
C32 C33 C34 119.7(3) yes
C33 C34 C35 120.1(3) yes
C34 C35 C36 121.3(3) yes
C31 C36 C35 118.1(2) yes
C31 C36 C37 122.4(3) yes
C35 C36 C37 119.5(2) yes
C36 C37 C38 127.5(3) yes
C37 C38 C39 127.4(3) yes
C38 C39 C40 119.2(2) yes
C38 C39 C44 122.31(17) yes
C40 C39 C44 118.5(2) yes
C39 C40 C41 121.2(2) yes
C40 C41 C42 119.89(19) yes
C41 C42 C43 120.2(2) yes
C42 C43 C44 120.4(2) yes
C30 C44 C39 118.89(18) yes
C30 C44 C43 121.51(19) yes
C39 C44 C43 119.60(17) yes
C2 C3 H3 119.620 no
C4 C3 H3 119.630 no
C3 C4 H4 119.827 no
C5 C4 H4 119.834 no
C4 C5 H5 120.227 no
C6 C5 H5 120.230 no
C5 C6 H6 119.494 no
C7 C6 H6 119.495 no
C9 C10 H10 119.572 no
C11 C10 H10 119.573 no
C10 C11 H11 120.096 no
C12 C11 H11 120.085 no
C11 C12 H12 119.813 no
C13 C12 H12 119.803 no
C12 C13 H13 119.796 no
C14 C13 H13 119.787 no
C16 C17 H17 119.669 no
C18 C17 H17 119.676 no
C17 C18 H18 120.027 no
C19 C18 H18 120.027 no
C18 C19 H19 120.036 no
C20 C19 H19 120.044 no
C19 C20 H20 119.265 no
C21 C20 H20 119.260 no
C21 C22 H22 116.382 no
C23 C22 H22 116.389 no
C22 C23 H23 116.652 no
C24 C23 H23 116.657 no
C24 C25 H25 119.075 no
C26 C25 H25 119.077 no
C25 C26 H26 120.173 no
C27 C26 H26 120.172 no
C26 C27 H27 120.094 no
C28 C27 H27 120.092 no
C27 C28 H28 119.396 no
C29 C28 H28 119.395 no
C31 C32 H32 119.662 no
C33 C32 H32 119.653 no
C32 C33 H33 120.127 no
C34 C33 H33 120.145 no
C33 C34 H34 119.938 no
C35 C34 H34 119.941 no
C34 C35 H35 119.344 no
C36 C35 H35 119.340 no
C36 C37 H37 116.243 no
C38 C37 H37 116.246 no
C37 C38 H38 116.300 no
C39 C38 H38 116.305 no
C39 C40 H40 119.403 no
C41 C40 H40 119.409 no
C40 C41 H41 120.051 no
C42 C41 H41 120.059 no
C41 C42 H42 119.903 no
C43 C42 H42 119.908 no
C42 C43 H43 119.786 no
C44 C43 H43 119.783 no

loop_
_geom_bond_atom_site_label_1
_geom_bond_atom_site_label_2
_geom_bond_distance
_geom_bond_publ_flag
C1 C2 1.485(3) yes
C1 C14 1.496(4) yes
C1 C15 1.349(3) yes
C2 C3 1.395(4) yes
C2 C7 1.406(3) yes
C3 C4 1.383(4) yes
C4 C5 1.384(4) yes
C5 C6 1.384(4) yes
C6 C7 1.393(3) yes
C7 C8 1.493(4) yes
C8 C9 1.487(3) yes
C8 C30 1.346(3) yes
C9 C10 1.400(4) yes
C9 C14 1.399(3) yes
C10 C11 1.378(3) yes
C11 C12 1.381(4) yes
C12 C13 1.382(4) yes
C13 C14 1.397(3) yes
C15 C16 1.487(3) yes
C15 C29 1.488(4) yes
C16 C17 1.391(4) yes
C16 C21 1.406(3) yes
C17 C18 1.386(4) yes
C18 C19 1.381(4) yes
C19 C20 1.375(4) yes
C20 C21 1.406(4) yes
C21 C22 1.461(4) yes
C22 C23 1.343(4) yes
C23 C24 1.460(3) yes
C24 C25 1.397(4) yes
C24 C29 1.408(4) yes
C25 C26 1.377(3) yes
C26 C27 1.381(4) yes
C27 C28 1.376(4) yes
C28 C29 1.393(3) yes
C30 C31 1.497(4) yes
C30 C44 1.488(3) yes
C31 C32 1.388(4) yes
C31 C36 1.404(4) yes
C32 C33 1.382(4) yes
C33 C34 1.383(4) yes
C34 C35 1.374(4) yes
C35 C36 1.400(4) yes
C36 C37 1.460(4) yes
C37 C38 1.338(4) yes
C38 C39 1.469(4) yes
C39 C40 1.397(3) yes
C39 C44 1.408(3) yes
C40 C41 1.378(4) yes
C41 C42 1.383(4) yes
C42 C43 1.383(3) yes
C43 C44 1.395(3) yes
C3 H3 0.950 no
C4 H4 0.950 no
C5 H5 0.950 no
C6 H6 0.950 no
C10 H10 0.950 no
C11 H11 0.950 no
C12 H12 0.950 no
C13 H13 0.950 no
C17 H17 0.950 no
C18 H18 0.950 no
C19 H19 0.950 no
C20 H20 0.950 no
C22 H22 0.950 no
C23 H23 0.950 no
C25 H25 0.950 no
C26 H26 0.950 no
C27 H27 0.950 no
C28 H28 0.950 no
C32 H32 0.950 no
C33 H33 0.950 no
C34 H34 0.950 no
C35 H35 0.950 no
C37 H37 0.950 no
C38 H38 0.950 no
C40 H40 0.950 no
C41 H41 0.950 no
C42 H42 0.950 no
C43 H43 0.950 no

loop_
_geom_contact_atom_site_label_1
_geom_contact_atom_site_label_2
_geom_contact_distance
_geom_contact_publ_flag
_geom_contact_site_symmetry_2
C1 C8 2.781(3) no .
C1 C17 3.439(4) no .
C1 C21 3.345(3) no .
C1 C22 3.535(4) no .
C1 C23 3.522(4) no .
C1 C24 3.312(4) no .
C1 C28 3.428(3) no .
C2 C5 2.795(4) no .
C2 C9 2.832(4) no .
C2 C16 3.027(4) no .
C3 C6 2.765(4) no .
C3 C15 3.168(4) no .
C3 C16 3.201(4) no .
C3 C17 3.357(4) no .
C4 C7 2.784(4) no .
C6 C30 3.129(4) no .
C6 C43 3.351(4) no .
C6 C44 3.086(4) no .
C7 C14 2.862(3) no .
C7 C43 3.389(3) no .
C7 C44 3.061(3) no .
C8 C32 3.173(4) no .
C8 C36 3.510(4) no .
C8 C39 3.528(3) no .
C8 C43 3.251(3) no .
C9 C12 2.783(3) no .
C9 C15 3.595(4) no .
C9 C31 2.949(3) no .
C9 C32 3.224(4) no .
C10 C13 2.765(4) no .
C10 C30 3.075(3) no .
C10 C31 2.952(3) no .
C10 C32 3.219(3) no .
C10 C36 3.465(3) no .
C11 C14 2.788(4) no .
C13 C15 3.150(3) no .
C13 C28 3.250(4) no .
C13 C29 3.099(4) no .
C14 C24 3.590(4) no .
C14 C29 2.969(4) no .
C15 C22 2.863(3) no .
C15 C23 2.868(4) no .
C16 C19 2.784(4) no .
C16 C23 3.114(4) no .
C16 C24 3.112(4) no .
C16 C28 3.421(3) no .
C17 C20 2.759(4) no .
C17 C29 3.423(4) no .
C18 C21 2.798(4) no .
C21 C24 3.099(4) no .
C21 C29 3.070(3) no .
C22 C29 3.085(3) no .
C24 C27 2.797(3) no .
C25 C28 2.747(4) no .
C26 C29 2.785(4) no .
C30 C37 2.923(4) no .
C30 C38 2.915(3) no .
C31 C34 2.776(4) no .
C31 C38 3.100(4) no .
C31 C39 3.115(4) no .
C31 C43 3.509(4) no .
C32 C35 2.758(4) no .
C32 C44 3.519(4) no .
C33 C36 2.796(4) no .
C36 C39 3.119(4) no .
C36 C44 3.119(4) no .
C37 C44 3.112(4) no .
C39 C42 2.791(4) no .
C40 C43 2.766(4) no .
C41 C44 2.785(3) no .
C6 C10 3.595(4) no 2_666
C10 C6 3.595(4) no 2_666
C11 C34 3.528(3) no 2_766
C19 C21 3.537(4) no 2_657
C19 C24 3.503(4) no 2_657
C21 C19 3.537(4) no 2_657
C24 C19 3.503(4) no 2_657
C25 C41 3.552(4) no 2_656
C34 C11 3.528(3) no 2_766
C41 C25 3.552(4) no 2_656
C42 C42 3.456(4) no 2_556
C1 H3 2.7138 no .
C1 H13 2.7355 no .
C1 H17 3.4872 no .
C1 H28 3.4962 no .
C2 H4 3.2692 no .
C2 H6 3.2725 no .
C3 H5 3.2577 no .
C3 H17 3.3312 no .
C4 H6 3.2475 no .
C5 H3 3.2542 no .
C6 H4 3.2496 no .
C6 H43 3.4893 no .
C7 H3 3.2722 no .
C7 H5 3.2732 no .
C7 H43 3.2480 no .
C8 H6 2.7111 no .
C8 H10 2.6999 no .
C8 H32 3.0862 no .
C8 H43 3.1734 no .
C9 H11 3.2729 no .
C9 H13 3.2720 no .
C9 H32 3.1188 no .
C10 H12 3.2439 no .
C10 H32 3.4407 no .
C11 H13 3.2524 no .
C12 H10 3.2429 no .
C13 H11 3.2545 no .
C13 H28 3.3105 no .
C14 H10 3.2704 no .
C14 H12 3.2678 no .
C15 H3 3.0177 no .
C15 H13 2.9957 no .
C15 H17 2.7157 no .
C15 H28 2.7190 no .
C16 H3 2.8969 no .
C16 H18 3.2682 no .
C16 H20 3.2676 no .
C16 H22 3.2797 no .
C16 H28 3.5492 no .
C17 H3 2.7160 no .
C17 H19 3.2530 no .
C18 H20 3.2398 no .
C19 H17 3.2504 no .
C20 H18 3.2432 no .
C20 H22 2.6816 no .
C21 H17 3.2766 no .
C21 H19 3.2818 no .
C21 H23 3.3298 no .
C22 H20 2.6243 no .
C22 H43 3.5733 no .
C23 H25 2.6232 no .
C23 H32 3.2634 no .
C24 H22 3.3232 no .
C24 H26 3.2780 no .
C24 H28 3.2737 no .
C25 H23 2.6864 no .
C25 H27 3.2428 no .
C26 H28 3.2406 no .
C27 H13 3.3755 no .
C27 H25 3.2374 no .
C28 H13 2.5781 no .
C28 H26 3.2445 no .
C29 H13 2.7760 no .
C29 H17 3.5755 no .
C29 H23 3.2839 no .
C29 H25 3.2617 no .
C29 H27 3.2688 no .
C30 H6 2.9213 no .
C30 H10 2.8798 no .
C30 H32 2.6622 no .
C30 H43 2.6814 no .
C31 H10 2.5500 no .
C31 H33 3.2638 no .
C31 H35 3.2639 no .
C31 H37 3.2768 no .
C32 H10 3.0952 no .
C32 H34 3.2495 no .
C33 H35 3.2433 no .
C34 H32 3.2480 no .
C35 H10 3.3131 no .
C35 H33 3.2468 no .
C35 H37 2.6549 no .
C36 H10 2.7189 no .
C36 H32 3.2745 no .
C36 H34 3.2725 no .
C36 H38 3.3244 no .
C37 H10 3.2558 no .
C37 H35 2.6217 no .
C38 H6 3.5469 no .
C38 H40 2.6203 no .
C39 H6 2.9029 no .
C39 H37 3.3317 no .
C39 H41 3.2732 no .
C39 H43 3.2805 no .
C40 H6 3.4898 no .
C40 H38 2.6708 no .
C40 H42 3.2465 no .
C41 H43 3.2528 no .
C42 H40 3.2446 no .
C43 H6 3.0700 no .
C43 H41 3.2542 no .
C44 H6 2.6020 no .
C44 H38 3.2840 no .
C44 H40 3.2699 no .
C44 H42 3.2666 no .
H3 H4 2.3247 no .
H3 H17 2.5200 no .
H4 H5 2.3347 no .
H5 H6 2.3301 no .
H6 H43 3.4626 no .
H10 H11 2.3234 no .
H10 H32 3.5571 no .
H10 H37 3.4665 no .
H11 H12 2.3294 no .
H12 H13 2.3266 no .
H13 H28 2.4810 no .
H17 H18 2.3314 no .
H17 H28 3.4964 no .
H18 H19 2.3319 no .
H19 H20 2.3155 no .
H20 H22 2.5231 no .
H22 H23 2.1915 no .
H22 H43 3.0205 no .
H23 H25 2.5241 no .
H23 H32 2.7157 no .
H25 H26 2.3158 no .
H26 H27 2.3352 no .
H27 H28 2.3191 no .
H32 H33 2.3287 no .
H33 H34 2.3346 no .
H34 H35 2.3137 no .
H35 H37 2.4945 no .
H37 H38 2.1787 no .
H38 H40 2.5092 no .
H40 H41 2.3206 no .
H41 H42 2.3327 no .
H42 H43 2.3286 no .
C2 H37 3.1308 no 2_666
C3 H26 3.5360 no 1_455
C3 H37 3.2170 no 2_666
C4 H12 3.5426 no 1_455
C4 H26 3.4961 no 1_455
C4 H37 3.5285 no 2_666
C5 H10 3.4895 no 2_666
C5 H11 3.5776 no 2_666
C5 H33 3.4600 no 1_455
C6 H10 2.9998 no 2_666
C6 H11 3.4074 no 2_666
C7 H37 3.3575 no 2_666
C9 H38 3.3060 no 2_666
C10 H6 3.0590 no 2_666
C10 H38 3.3234 no 2_666
C11 H5 3.1285 no 1_655
C11 H6 3.0816 no 2_666
C11 H34 3.0911 no 2_766
C11 H38 3.1719 no 2_666
C12 H4 3.2343 no 1_655
C12 H5 3.3232 no 1_655
C12 H27 3.1667 no 2_767
C12 H28 3.2181 no 2_767
C12 H34 3.1471 no 2_766
C12 H35 3.4887 no 2_766
C12 H38 2.9477 no 2_666
C13 H4 3.5480 no 1_655
C13 H27 2.9086 no 2_767
C13 H28 3.3615 no 2_767
C13 H38 2.8685 no 2_666
C14 H38 3.0651 no 2_666
C17 H26 3.2473 no 1_455
C17 H35 3.3754 no 1_556
C18 H26 2.7343 no 1_455
C19 H26 3.1721 no 1_455
C19 H41 3.3632 no 2_556
C20 H34 3.5494 no 2_656
C20 H41 2.9356 no 2_556
C21 H41 3.5292 no 2_556
C22 H18 3.5540 no 2_657
C23 H18 3.4827 no 2_657
C23 H19 3.3831 no 2_657
C24 H19 2.7956 no 2_657
C25 H4 3.3820 no 1_655
C25 H19 2.8083 no 2_657
C25 H41 3.5341 no 2_656
C26 H4 3.0021 no 1_655
C26 H18 3.5043 no 1_655
C26 H19 3.0652 no 2_657
C26 H40 3.5615 no 1_656
C27 H4 3.3188 no 1_655
C27 H12 3.4756 no 2_767
C27 H13 3.1610 no 2_767
C27 H19 3.2732 no 2_657
C27 H38 3.4795 no 1_656
C27 H40 3.1464 no 1_656
C28 H12 3.2371 no 2_767
C28 H13 3.3130 no 2_767
C28 H19 3.2885 no 2_657
C29 H19 3.1050 no 2_657
C31 H22 3.2849 no 2_656
C32 H22 2.9926 no 2_656
C32 H43 3.5426 no 2_656
C33 H5 3.2208 no 1_655
C33 H11 3.4251 no 2_766
C33 H20 3.5734 no 2_656
C33 H22 2.8902 no 2_656
C33 H42 3.3874 no 2_656
C33 H43 3.3892 no 2_656
C34 H11 2.8242 no 2_766
C34 H12 3.1750 no 2_766
C34 H20 2.8206 no 2_656
C34 H22 3.0917 no 2_656
C34 H41 3.5501 no 1_655
C35 H11 3.3711 no 2_766
C35 H12 3.1622 no 2_766
C35 H17 3.4553 no 1_554
C35 H20 3.1042 no 2_656
C35 H22 3.3534 no 2_656
C36 H22 3.4387 no 2_656
C37 H17 3.4061 no 1_554
C37 H18 3.2241 no 1_554
C38 H18 3.1987 no 1_554
C38 H27 3.3657 no 1_454
C39 H18 3.5526 no 1_554
C40 H25 3.0116 no 2_656
C40 H34 2.9055 no 1_455
C41 H20 3.4917 no 2_556
C41 H25 2.6053 no 2_656
C41 H33 3.2267 no 1_455
C41 H34 3.1025 no 1_455
C42 H23 3.3060 no 2_656
C42 H25 3.0516 no 2_656
C42 H33 3.4039 no 1_455
C42 H33 3.2119 no 2_656
C42 H42 2.8461 no 2_556
C43 H23 3.1090 no 2_656
C43 H33 3.4240 no 2_656
C43 H42 3.3204 no 2_556
C44 H23 3.2933 no 2_656
H3 H26 3.1554 no 1_455
H3 H37 3.5829 no 2_666
H4 C12 3.2343 no 1_455
H4 C13 3.5480 no 1_455
H4 C25 3.3820 no 1_455
H4 C26 3.0021 no 1_455
H4 C27 3.3188 no 1_455
H4 H12 2.9911 no 1_455
H4 H13 3.5626 no 1_455
H4 H26 3.0801 no 1_455
H5 C11 3.1285 no 1_455
H5 C12 3.3232 no 1_455
H5 C33 3.2208 no 1_455
H5 H10 3.5506 no 2_666
H5 H11 3.1239 no 1_455
H5 H11 3.1035 no 2_666
H5 H12 3.4330 no 1_455
H5 H33 2.9057 no 1_455
H6 C10 3.0590 no 2_666
H6 C11 3.0816 no 2_666
H6 H10 2.6899 no 2_666
H6 H11 2.7538 no 2_666
H6 H33 3.3582 no 1_455
H10 C5 3.4895 no 2_666
H10 C6 2.9998 no 2_666
H10 H5 3.5506 no 2_666
H10 H6 2.6899 no 2_666
H11 C5 3.5776 no 2_666
H11 C6 3.4074 no 2_666
H11 C33 3.4251 no 2_766
H11 C34 2.8242 no 2_766
H11 C35 3.3711 no 2_766
H11 H5 3.1239 no 1_655
H11 H5 3.1035 no 2_666
H11 H6 2.7538 no 2_666
H11 H11 3.3515 no 2_766
H11 H34 2.5637 no 2_766
H11 H35 3.4960 no 2_766
H12 C4 3.5426 no 1_655
H12 C27 3.4756 no 2_767
H12 C28 3.2371 no 2_767
H12 C34 3.1750 no 2_766
H12 C35 3.1622 no 2_766
H12 H4 2.9911 no 1_655
H12 H5 3.4330 no 1_655
H12 H27 3.0233 no 2_767
H12 H28 2.5322 no 2_767
H12 H34 2.6803 no 2_766
H12 H35 2.6436 no 2_766
H12 H38 3.4060 no 2_666
H13 C27 3.1610 no 2_767
H13 C28 3.3130 no 2_767
H13 H4 3.5626 no 1_655
H13 H27 2.5249 no 2_767
H13 H28 2.8227 no 2_767
H13 H38 3.2666 no 2_666
H17 C35 3.4553 no 1_556
H17 C37 3.4061 no 1_556
H17 H26 3.4925 no 1_455
H17 H35 2.7724 no 1_556
H17 H37 3.0956 no 1_556
H18 C22 3.5540 no 2_657
H18 C23 3.4827 no 2_657
H18 C26 3.5043 no 1_455
H18 C37 3.2241 no 1_556
H18 C38 3.1987 no 1_556
H18 C39 3.5526 no 1_556
H18 H26 2.6690 no 1_455
H18 H37 3.5258 no 1_556
H18 H38 3.5028 no 1_556
H18 H40 3.5565 no 1_556
H19 C23 3.3831 no 2_657
H19 C24 2.7956 no 2_657
H19 C25 2.8083 no 2_657
H19 C26 3.0652 no 2_657
H19 C27 3.2732 no 2_657
H19 C28 3.2885 no 2_657
H19 C29 3.1050 no 2_657
H19 H25 3.2370 no 2_657
H19 H26 3.3577 no 1_455
H19 H40 3.2656 no 2_556
H19 H41 3.4939 no 2_556
H20 C33 3.5734 no 2_656
H20 C34 2.8206 no 2_656
H20 C35 3.1042 no 2_656
H20 C41 3.4917 no 2_556
H20 H34 2.6470 no 2_656
H20 H35 3.1380 no 2_656
H20 H40 3.2656 no 2_556
H20 H41 2.7693 no 2_556
H22 C31 3.2849 no 2_656
H22 C32 2.9926 no 2_656
H22 C33 2.8902 no 2_656
H22 C34 3.0917 no 2_656
H22 C35 3.3534 no 2_656
H22 C36 3.4387 no 2_656
H22 H32 3.4156 no 2_656
H22 H33 3.2611 no 2_656
H22 H34 3.5702 no 2_656
H23 C42 3.3060 no 2_656
H23 C43 3.1090 no 2_656
H23 C44 3.2933 no 2_656
H23 H43 3.3972 no 2_656
H25 C40 3.0116 no 2_656
H25 C41 2.6053 no 2_656
H25 C42 3.0516 no 2_656
H25 H19 3.2370 no 2_657
H25 H40 3.2868 no 2_656
H25 H41 2.6470 no 2_656
H25 H42 3.3205 no 2_656
H26 C3 3.5360 no 1_655
H26 C4 3.4961 no 1_655
H26 C17 3.2473 no 1_655
H26 C18 2.7343 no 1_655
H26 C19 3.1721 no 1_655
H26 H3 3.1554 no 1_655
H26 H4 3.0801 no 1_655
H26 H17 3.4925 no 1_655
H26 H18 2.6690 no 1_655
H26 H19 3.3577 no 1_655
H27 C12 3.1667 no 2_767
H27 C13 2.9086 no 2_767
H27 C38 3.3657 no 1_656
H27 H12 3.0233 no 2_767
H27 H13 2.5249 no 2_767
H27 H38 2.6039 no 1_656
H27 H40 2.8380 no 1_656
H28 C12 3.2181 no 2_767
H28 C13 3.3615 no 2_767
H28 H12 2.5322 no 2_767
H28 H13 2.8227 no 2_767
H28 H35 3.4057 no 1_556
H32 H22 3.4156 no 2_656
H32 H42 3.5968 no 2_656
H32 H43 3.2385 no 2_656
H33 C5 3.4600 no 1_655
H33 C41 3.2267 no 1_655
H33 C42 3.4039 no 1_655
H33 C42 3.2119 no 2_656
H33 C43 3.4240 no 2_656
H33 H5 2.9057 no 1_655
H33 H6 3.3582 no 1_655
H33 H22 3.2611 no 2_656
H33 H41 3.2254 no 1_655
H33 H42 3.5594 no 1_655
H33 H42 2.5081 no 2_656
H33 H43 2.9506 no 2_656
H34 C11 3.0911 no 2_766
H34 C12 3.1471 no 2_766
H34 C20 3.5494 no 2_656
H34 C40 2.9055 no 1_655
H34 C41 3.1025 no 1_655
H34 H11 2.5637 no 2_766
H34 H12 2.6803 no 2_766
H34 H20 2.6470 no 2_656
H34 H22 3.5702 no 2_656
H34 H40 2.7042 no 1_655
H34 H41 3.0500 no 1_655
H35 C12 3.4887 no 2_766
H35 C17 3.3754 no 1_554
H35 H11 3.4960 no 2_766
H35 H12 2.6436 no 2_766
H35 H17 2.7724 no 1_554
H35 H20 3.1380 no 2_656
H35 H28 3.4057 no 1_554
H37 C2 3.1308 no 2_666
H37 C3 3.2170 no 2_666
H37 C4 3.5285 no 2_666
H37 C7 3.3575 no 2_666
H37 H3 3.5829 no 2_666
H37 H17 3.0956 no 1_554
H37 H18 3.5258 no 1_554
H38 C9 3.3060 no 2_666
H38 C10 3.3234 no 2_666
H38 C11 3.1719 no 2_666
H38 C12 2.9477 no 2_666
H38 C13 2.8685 no 2_666
H38 C14 3.0651 no 2_666
H38 C27 3.4795 no 1_454
H38 H12 3.4060 no 2_666
H38 H13 3.2666 no 2_666
H38 H18 3.5028 no 1_554
H38 H27 2.6039 no 1_454
H40 C26 3.5615 no 1_454
H40 C27 3.1464 no 1_454
H40 H18 3.5565 no 1_554
H40 H19 3.2656 no 2_556
H40 H20 3.2656 no 2_556
H40 H25 3.2868 no 2_656
H40 H27 2.8380 no 1_454
H40 H34 2.7042 no 1_455
H41 C19 3.3632 no 2_556
H41 C20 2.9356 no 2_556
H41 C21 3.5292 no 2_556
H41 C25 3.5341 no 2_656
H41 C34 3.5501 no 1_455
H41 H19 3.4939 no 2_556
H41 H20 2.7693 no 2_556
H41 H25 2.6470 no 2_656
H41 H33 3.2254 no 1_455
H41 H34 3.0500 no 1_455
H42 C33 3.3874 no 2_656
H42 C42 2.8461 no 2_556
H42 C43 3.3204 no 2_556
H42 H25 3.3205 no 2_656
H42 H32 3.5968 no 2_656
H42 H33 3.5594 no 1_455
H42 H33 2.5081 no 2_656
H42 H42 2.4616 no 2_556
H42 H43 3.2919 no 2_556
H43 C32 3.5426 no 2_656
H43 C33 3.3892 no 2_656
H43 H23 3.3972 no 2_656
H43 H32 3.2385 no 2_656
H43 H33 2.9506 no 2_656
H43 H42 3.2919 no 2_556

loop_
_geom_torsion_atom_site_label_1
_geom_torsion_atom_site_label_2
_geom_torsion_atom_site_label_3
_geom_torsion_atom_site_label_4
_geom_torsion
_geom_torsion_publ_flag
C2 C1 C14 C9 -38.4(3) no
C2 C1 C14 C13 140.11(19) no
C14 C1 C2 C3 -137.70(18) no
C14 C1 C2 C7 40.6(3) no
C2 C1 C15 C16 4.0(4) no
C2 C1 C15 C29 166.77(17) no
C15 C1 C2 C3 51.4(3) no
C15 C1 C2 C7 -130.4(2) no
C14 C1 C15 C16 -166.04(17) no
C14 C1 C15 C29 -3.3(3) no
C15 C1 C14 C9 132.7(2) no
C15 C1 C14 C13 -48.8(3) no
C1 C2 C3 C4 178.86(16) no
C1 C2 C7 C6 -179.16(15) no
C1 C2 C7 C8 -2.7(3) no
C3 C2 C7 C6 -0.8(3) no
C3 C2 C7 C8 175.67(16) no
C7 C2 C3 C4 0.6(3) no
C2 C3 C4 C5 -0.1(3) no
C3 C4 C5 C6 -0.1(4) no
C4 C5 C6 C7 -0.1(3) no
C5 C6 C7 C2 0.6(3) no
C5 C6 C7 C8 -175.68(17) no
C2 C7 C8 C9 -36.8(3) no
C2 C7 C8 C30 142.73(19) no
C6 C7 C8 C9 139.50(18) no
C6 C7 C8 C30 -41.0(3) no
C7 C8 C9 C10 -139.0(2) no
C7 C8 C9 C14 39.1(3) no
C7 C8 C30 C31 -176.77(18) no
C7 C8 C30 C44 1.8(4) no
C9 C8 C30 C31 2.7(4) no
C9 C8 C30 C44 -178.68(18) no
C30 C8 C9 C10 41.4(4) no
C30 C8 C9 C14 -140.4(3) no
C8 C9 C10 C11 -179.06(19) no
C8 C9 C14 C1 -1.4(3) no
C8 C9 C14 C13 -179.97(18) no
C10 C9 C14 C1 176.78(19) no
C10 C9 C14 C13 -1.8(4) no
C14 C9 C10 C11 2.8(4) no
C9 C10 C11 C12 -1.5(4) no
C10 C11 C12 C13 -0.9(4) no
C11 C12 C13 C14 2.0(4) no
C12 C13 C14 C1 -179.0(2) no
C12 C13 C14 C9 -0.6(4) no
C1 C15 C16 C17 -92.6(3) no
C1 C15 C16 C21 91.8(3) no
C1 C15 C29 C24 -88.7(3) no
C1 C15 C29 C28 93.1(3) no
C16 C15 C29 C24 76.2(3) no
C16 C15 C29 C28 -102.0(2) no
C29 C15 C16 C17 102.8(3) no
C29 C15 C16 C21 -72.8(2) no
C15 C16 C17 C18 -178.84(19) no
C15 C16 C21 C20 -178.43(17) no
C15 C16 C21 C22 4.4(3) no
C17 C16 C21 C20 5.8(3) no
C17 C16 C21 C22 -171.37(19) no
C21 C16 C17 C18 -3.4(4) no
C16 C17 C18 C19 -1.0(4) no
C17 C18 C19 C20 2.9(4) no
C18 C19 C20 C21 -0.3(4) no
C19 C20 C21 C16 -4.0(4) no
C19 C20 C21 C22 173.2(2) no
C16 C21 C22 C23 35.4(4) no
C20 C21 C22 C23 -141.7(3) no
C21 C22 C23 C24 0.5(4) no
C22 C23 C24 C25 142.0(3) no
C22 C23 C24 C29 -33.3(4) no
C23 C24 C25 C26 -171.3(2) no
C23 C24 C29 C15 -9.1(3) no
C23 C24 C29 C28 169.20(19) no
C25 C24 C29 C15 175.56(19) no
C25 C24 C29 C28 -6.2(3) no
C29 C24 C25 C26 4.2(4) no
C24 C25 C26 C27 0.2(4) no
C25 C26 C27 C28 -2.6(4) no
C26 C27 C28 C29 0.6(4) no
C27 C28 C29 C15 -177.9(2) no
C27 C28 C29 C24 3.9(4) no
C8 C30 C31 C32 64.0(3) no
C8 C30 C31 C36 -112.9(3) no
C8 C30 C44 C39 112.6(3) no
C8 C30 C44 C43 -67.2(3) no
C31 C30 C44 C39 -68.7(3) no
C31 C30 C44 C43 111.5(3) no
C44 C30 C31 C32 -114.78(19) no
C44 C30 C31 C36 68.3(3) no
C30 C31 C32 C33 -175.02(14) no
C30 C31 C36 C35 173.71(14) no
C30 C31 C36 C37 -4.1(3) no
C32 C31 C36 C35 -3.2(3) no
C32 C31 C36 C37 178.96(15) no
C36 C31 C32 C33 1.9(3) no
C31 C32 C33 C34 0.3(3) no
C32 C33 C34 C35 -1.0(3) no
C33 C34 C35 C36 -0.5(3) no
C34 C35 C36 C31 2.5(3) no
C34 C35 C36 C37 -179.57(16) no
C31 C36 C37 C38 -34.0(3) no
C35 C36 C37 C38 148.2(2) no
C36 C37 C38 C39 -1.1(4) no
C37 C38 C39 C40 -144.5(3) no
C37 C38 C39 C44 35.1(4) no
C38 C39 C40 C41 176.3(2) no
C38 C39 C44 C30 4.9(4) no
C38 C39 C44 C43 -175.3(2) no
C40 C39 C44 C30 -175.4(2) no
C40 C39 C44 C43 4.3(4) no
C44 C39 C40 C41 -3.3(4) no
C39 C40 C41 C42 -0.4(4) no
C40 C41 C42 C43 3.2(4) no
C41 C42 C43 C44 -2.1(4) no
C42 C43 C44 C30 178.1(2) no
C42 C43 C44 C39 -1.7(4) no
